data_7225048
loop_
_publ_author_name
'Xu, Bing'
'Cheng, Yue'
'Hu, Huai-Ming'
'Bai, Chao'
'Wang, Xiaofang'
'Yang, Meng-Lin'
'Xue, Ganglin'

_publ_section_title
;
 Syntheses, crystal structures and luminescence properties of
 lanthanide-based coordination polymers constructed from a functionalized
 terpyridyl carboxylate ligand
;
_journal_issue 24
_journal_name_full CrystEngComm
_journal_page_first 4613
_journal_paper_doi 10.1039/C6CE00681G
_journal_volume 18
_journal_year 2016
_chemical_formula_sum 'C132 H84 Eu2 N18 O17'
_chemical_formula_weight 2498.09
_chemical_name_systematic
; 
 ? 
;
_space_group_IT_number 2
_symmetry_cell_setting triclinic
_symmetry_space_group_name_Hall '-P 1'
_symmetry_space_group_name_H-M 'P -1'
_atom_sites_solution_hydrogens geom
_atom_sites_solution_primary direct
_atom_sites_solution_secondary difmap
_audit_creation_method SHELXL-97
_audit_update_record
;
2016-01-04 deposited with the CCDC.
2016-04-29 downloaded from the CCDC.
;
_cell_angle_alpha 78.947(3)
_cell_angle_beta 77.370(4)
_cell_angle_gamma 65.555(4)
_cell_formula_units_Z 1
_cell_length_a 13.659(3)
_cell_length_b 14.392(3)
_cell_length_c 16.317(3)
_cell_measurement_reflns_used 1472
_cell_measurement_temperature 296(2)
_cell_measurement_theta_max 21.02
_cell_measurement_theta_min 2.94
_cell_volume 2830.8(10)
_computing_cell_refinement 'Bruker SAINT'
_computing_data_collection 'Bruker APEX2'
_computing_data_reduction 'Bruker SAINT'
_computing_molecular_graphics 'Bruker SHELXTL'
_computing_publication_material 'Bruker SHELXTL'
_computing_structure_refinement 'SHELXL-97 (Sheldrick, 1997)'
_computing_structure_solution 'SHELXS-97 (Sheldrick, 1990)'
_diffrn_ambient_temperature 296(2)
_diffrn_measured_fraction_theta_full 0.986
_diffrn_measured_fraction_theta_max 0.986
_diffrn_measurement_device_type 'Bruker APEX-II CCD'
_diffrn_measurement_method '\f and \w scans'
_diffrn_radiation_monochromator graphite
_diffrn_radiation_source 'fine-focus sealed tube'
_diffrn_radiation_type MoK\a
_diffrn_radiation_wavelength 0.71073
_diffrn_reflns_av_R_equivalents 0.0607
_diffrn_reflns_av_sigmaI/netI 0.1443
_diffrn_reflns_limit_h_max 9
_diffrn_reflns_limit_h_min -16
_diffrn_reflns_limit_k_max 9
_diffrn_reflns_limit_k_min -17
_diffrn_reflns_limit_l_max 19
_diffrn_reflns_limit_l_min -18
_diffrn_reflns_number 14170
_diffrn_reflns_theta_full 25.05
_diffrn_reflns_theta_max 25.05
_diffrn_reflns_theta_min 1.93
_exptl_absorpt_coefficient_mu 1.175
_exptl_absorpt_correction_T_max 0.864
_exptl_absorpt_correction_T_min 0.763
_exptl_absorpt_correction_type multi-scan
_exptl_absorpt_process_details sadabs
_exptl_crystal_colour colorless
_exptl_crystal_density_diffrn 1.465
_exptl_crystal_density_method 'not measured'
_exptl_crystal_description Block
_exptl_crystal_F_000 1264
_exptl_crystal_size_max 0.24
_exptl_crystal_size_mid 0.19
_exptl_crystal_size_min 0.11
_refine_diff_density_max 0.931
_refine_diff_density_min -1.932
_refine_diff_density_rms 0.134
_refine_ls_extinction_method none
_refine_ls_goodness_of_fit_ref 1.083
_refine_ls_hydrogen_treatment constr
_refine_ls_matrix_type full
_refine_ls_number_parameters 766
_refine_ls_number_reflns 9886
_refine_ls_number_restraints 0
_refine_ls_restrained_S_all 1.083
_refine_ls_R_factor_all 0.1129
_refine_ls_R_factor_gt 0.0898
_refine_ls_shift/su_max 0.001
_refine_ls_shift/su_mean 0.000
_refine_ls_structure_factor_coef Fsqd
_refine_ls_weighting_details 'calc w=1/[\s^2^(Fo^2^)+(0.0750P)^2^+3.5000P] where P=(Fo^2^+2Fc^2^)/3'
_refine_ls_weighting_scheme calc
_refine_ls_wR_factor_gt 0.1854
_refine_ls_wR_factor_ref 0.2028
_reflns_number_gt 7984
_reflns_number_total 9886
_reflns_threshold_expression >2sigma(I)
_cod_data_source_file c6ce00681g2.cif
_cod_data_source_block nw1876_0m
_cod_depositor_comments
;
The following automatic conversions were performed:

'_symmetry_cell_setting' value 'Triclinic' changed to 'triclinic'
according to
/usr/data/users/saulius/crontab/automatic-downloads/rss-feeds/RSC/lib/dictionaries/cif_core.dic
dictionary named 'cif_core.dic' version 2.4.2 from 2011-04-26.

Automatic conversion script
Id: cif_fix_values 4268 2015-11-12 08:31:59Z antanas 

 Adding full bibliography for 7225046--7225061.cif.
;
_cod_original_sg_symbol_H-M P-1
_cod_database_code 7225048

loop_
_symmetry_equiv_pos_as_xyz
'x, y, z'
'-x, -y, -z'

loop_
_atom_site_label
_atom_site_type_symbol
_atom_site_fract_x
_atom_site_fract_y
_atom_site_fract_z
_atom_site_U_iso_or_equiv
_atom_site_adp_type
_atom_site_occupancy
_atom_site_symmetry_multiplicity
_atom_site_calc_flag
_atom_site_refinement_flags
Eu1 Eu 0.97158(4) 0.49066(4) 0.13531(3) 0.02423(16) Uani 1 1 d .
N1 N 1.4993(11) 0.2246(9) 0.1833(8) 0.073(3) Uani 1 1 d .
N2 N 1.4529(7) 0.4489(7) -0.0928(6) 0.042(2) Uani 1 1 d .
N3 N 1.6224(11) 0.4348(10) -0.3979(8) 0.077(4) Uani 1 1 d .
N4 N 0.9546(7) 0.5177(6) 0.7296(5) 0.039(2) Uani 1 1 d .
N5 N 0.7443(7) 0.5940(6) 0.4905(5) 0.034(2) Uani 1 1 d .
N6 N 0.4075(10) 0.8515(8) 0.3743(8) 0.074(4) Uani 1 1 d .
N7 N 0.7443(11) 0.8698(8) 0.6527(6) 0.065(3) Uani 1 1 d .
N8 N 0.9166(7) 0.8485(6) 0.3508(5) 0.038(2) Uani 1 1 d .
N9 N 1.2599(9) 0.8509(9) 0.1602(8) 0.067(3) Uani 1 1 d .
O1 O 1.0407(6) 0.6286(5) 0.0977(4) 0.0384(18) Uani 1 1 d .
O2 O 1.0516(6) 0.5707(5) -0.0192(4) 0.0314(16) Uani 1 1 d .
O3 O 1.0019(6) 0.3139(5) 0.2037(4) 0.0425(18) Uani 1 1 d .
O4 O 0.8381(6) 0.4332(6) 0.2258(4) 0.0429(18) Uani 1 1 d .
O5 O 0.8384(6) 0.6420(5) 0.2074(4) 0.0324(16) Uani 1 1 d .
O6 O 0.8192(6) 0.6328(5) 0.0792(4) 0.0386(17) Uani 1 1 d .
C1 C 1.4225(13) 0.3169(12) 0.1971(8) 0.068(4) Uani 1 1 d .
H1 H 1.3937 0.3275 0.2533 0.081 Uiso 1 1 calc R
C2 C 1.3809(10) 0.3988(10) 0.1372(7) 0.056(3) Uani 1 1 d .
H2 H 1.3256 0.4603 0.1524 0.067 Uiso 1 1 calc R
C3 C 1.4252(9) 0.3849(9) 0.0536(7) 0.044(3) Uani 1 1 d .
C4 C 1.5035(9) 0.2913(9) 0.0365(8) 0.049(3) Uani 1 1 d .
H4 H 1.5353 0.2788 -0.0189 0.059 Uiso 1 1 calc R
C5 C 1.5352(12) 0.2150(10) 0.1031(10) 0.068(4) Uani 1 1 d .
H5 H 1.5866 0.1511 0.0893 0.081 Uiso 1 1 calc R
C6 C 1.3891(9) 0.4692(8) -0.0171(6) 0.040(3) Uani 1 1 d .
C7 C 1.2988(8) 0.5595(8) -0.0066(6) 0.038(3) Uani 1 1 d .
H7 H 1.2564 0.5704 0.0464 0.046 Uiso 1 1 calc R
C8 C 1.2711(8) 0.6336(8) -0.0745(6) 0.034(2) Uani 1 1 d .
C9 C 1.3355(9) 0.6138(8) -0.1520(6) 0.039(3) Uani 1 1 d .
H9 H 1.3195 0.6623 -0.1990 0.047 Uiso 1 1 calc R
C10 C 1.4251(8) 0.5204(9) -0.1597(7) 0.041(3) Uani 1 1 d .
C11 C 1.5311(12) 0.5185(11) -0.3928(7) 0.063(4) Uani 1 1 d .
H11 H 1.5099 0.5575 -0.4430 0.075 Uiso 1 1 calc R
C12 C 1.4655(10) 0.5518(9) -0.3184(7) 0.054(3) Uani 1 1 d .
H12 H 1.4027 0.6115 -0.3192 0.065 Uiso 1 1 calc R
C13 C 1.4941(9) 0.4960(9) -0.2434(7) 0.041(3) Uani 1 1 d .
C14 C 1.5904(10) 0.4097(10) -0.2464(7) 0.058(3) Uani 1 1 d .
H14 H 1.6134 0.3697 -0.1969 0.069 Uiso 1 1 calc R
C15 C 1.6514(12) 0.3844(12) -0.3237(10) 0.078(5) Uani 1 1 d .
H15 H 1.7176 0.3282 -0.3245 0.094 Uiso 1 1 calc R
C16 C 1.1719(9) 0.7303(8) -0.0678(6) 0.036(2) Uani 1 1 d .
C17 C 1.1800(11) 0.8229(8) -0.1065(7) 0.047(3) Uani 1 1 d .
H17 H 1.2471 0.8237 -0.1335 0.057 Uiso 1 1 calc R
C18 C 1.0895(11) 0.9123(8) -0.1046(7) 0.050(3) Uani 1 1 d .
H18 H 1.0964 0.9734 -0.1298 0.060 Uiso 1 1 calc R
C19 C 0.9864(11) 0.9143(9) -0.0657(7) 0.051(3) Uani 1 1 d .
H19 H 0.9253 0.9755 -0.0664 0.061 Uiso 1 1 calc R
C20 C 0.9777(9) 0.8235(7) -0.0264(6) 0.037(3) Uani 1 1 d .
H20 H 0.9104 0.8235 0.0011 0.045 Uiso 1 1 calc R
C21 C 1.0698(8) 0.7313(7) -0.0277(5) 0.029(2) Uani 1 1 d .
C22 C 1.0543(7) 0.6375(7) 0.0204(6) 0.028(2) Uani 1 1 d .
C23 C 0.9919(14) 0.4346(10) 0.6905(9) 0.088(6) Uani 1 1 d .
H23 H 1.0473 0.3763 0.7108 0.106 Uiso 1 1 calc R
C24 C 0.9531(14) 0.4303(10) 0.6221(10) 0.093(6) Uani 1 1 d .
H24 H 0.9826 0.3693 0.5975 0.112 Uiso 1 1 calc R
C25 C 0.8721(9) 0.5129(7) 0.5880(6) 0.036(2) Uani 1 1 d .
C26 C 0.8363(10) 0.5997(8) 0.6268(7) 0.050(3) Uani 1 1 d .
H26 H 0.7830 0.6600 0.6065 0.060 Uiso 1 1 calc R
C27 C 0.8800(11) 0.5973(8) 0.6965(7) 0.054(4) Uani 1 1 d .
H27 H 0.8536 0.6576 0.7216 0.065 Uiso 1 1 calc R
C28 C 0.8261(9) 0.5055(7) 0.5164(6) 0.035(2) Uani 1 1 d .
C29 C 0.8571(8) 0.4150(8) 0.4824(6) 0.035(2) Uani 1 1 d .
H29 H 0.9141 0.3568 0.5008 0.042 Uiso 1 1 calc R
C30 C 0.8039(9) 0.4100(8) 0.4209(6) 0.039(3) Uani 1 1 d .
C31 C 0.7248(8) 0.4995(8) 0.3925(6) 0.036(2) Uani 1 1 d .
H31 H 0.6901 0.5009 0.3488 0.043 Uiso 1 1 calc R
C32 C 0.6969(8) 0.5886(7) 0.4300(6) 0.033(2) Uani 1 1 d .
C33 C 0.4433(11) 0.8320(9) 0.4482(9) 0.062(4) Uani 1 1 d .
H33 H 0.4022 0.8758 0.4893 0.074 Uiso 1 1 calc R
C34 C 0.5386(10) 0.7501(8) 0.4677(7) 0.048(3) Uani 1 1 d .
H34 H 0.5605 0.7411 0.5197 0.057 Uiso 1 1 calc R
C35 C 0.5992(9) 0.6834(8) 0.4093(6) 0.037(2) Uani 1 1 d .
C36 C 0.5639(9) 0.7031(8) 0.3313(7) 0.042(3) Uani 1 1 d .
H36 H 0.6028 0.6610 0.2888 0.050 Uiso 1 1 calc R
C37 C 0.4674(11) 0.7888(10) 0.3198(9) 0.061(4) Uani 1 1 d .
H37 H 0.4445 0.8015 0.2676 0.073 Uiso 1 1 calc R
C38 C 0.8281(8) 0.3074(7) 0.3980(6) 0.033(2) Uani 1 1 d .
C39 C 0.8040(10) 0.2380(8) 0.4610(6) 0.045(3) Uani 1 1 d .
H39 H 0.7735 0.2577 0.5149 0.054 Uiso 1 1 calc R
C40 C 0.8236(11) 0.1393(9) 0.4466(8) 0.062(4) Uani 1 1 d .
H40 H 0.8043 0.0949 0.4901 0.074 Uiso 1 1 calc R
C41 C 0.8712(10) 0.1072(9) 0.3685(8) 0.052(3) Uani 1 1 d .
H41 H 0.8851 0.0412 0.3582 0.062 Uiso 1 1 calc R
C42 C 0.8987(9) 0.1768(8) 0.3044(7) 0.041(3) Uani 1 1 d .
H42 H 0.9348 0.1551 0.2519 0.049 Uiso 1 1 calc R
C43 C 0.8732(8) 0.2767(7) 0.3176(6) 0.033(2) Uani 1 1 d .
C44 C 0.9070(9) 0.3437(8) 0.2444(6) 0.037(2) Uani 1 1 d .
C45 C 0.6644(11) 0.8863(9) 0.6100(8) 0.062(4) Uani 1 1 d .
H45 H 0.5940 0.9010 0.6391 0.074 Uiso 1 1 calc R
C46 C 0.6838(11) 0.8822(9) 0.5227(7) 0.055(3) Uani 1 1 d .
H46 H 0.6273 0.8914 0.4949 0.065 Uiso 1 1 calc R
C47 C 0.7878(11) 0.8643(8) 0.4773(7) 0.048(3) Uani 1 1 d .
C48 C 0.8673(11) 0.8543(10) 0.5231(8) 0.060(3) Uani 1 1 d .
H48 H 0.9370 0.8464 0.4956 0.072 Uiso 1 1 calc R
C49 C 0.8414(13) 0.8562(10) 0.6104(8) 0.069(4) Uani 1 1 d .
H49 H 0.8961 0.8473 0.6401 0.083 Uiso 1 1 calc R
C50 C 0.8162(9) 0.8552(7) 0.3838(6) 0.035(2) Uani 1 1 d .
C51 C 0.7427(9) 0.8553(7) 0.3363(6) 0.036(2) Uani 1 1 d .
H51 H 0.6729 0.8617 0.3627 0.043 Uiso 1 1 calc R
C52 C 0.7721(8) 0.8459(7) 0.2500(6) 0.032(2) Uani 1 1 d .
C53 C 0.8791(9) 0.8364(7) 0.2165(6) 0.038(2) Uani 1 1 d .
H53 H 0.9051 0.8271 0.1598 0.045 Uiso 1 1 calc R
C54 C 0.9475(9) 0.8409(7) 0.2671(6) 0.035(2) Uani 1 1 d .
C55 C 1.2040(12) 0.8890(11) 0.2300(10) 0.071(4) Uani 1 1 d .
H55 H 1.2329 0.9222 0.2557 0.086 Uiso 1 1 calc R
C56 C 1.1058(10) 0.8846(9) 0.2689(8) 0.053(3) Uani 1 1 d .
H56 H 1.0724 0.9109 0.3203 0.064 Uiso 1 1 calc R
C57 C 1.0573(9) 0.8404(8) 0.2308(7) 0.039(3) Uani 1 1 d .
C58 C 1.1168(10) 0.7979(9) 0.1570(7) 0.051(3) Uani 1 1 d .
H58 H 1.0905 0.7643 0.1293 0.062 Uiso 1 1 calc R
C59 C 1.2151(10) 0.8061(11) 0.1254(8) 0.060(4) Uani 1 1 d .
H59 H 1.2529 0.7777 0.0755 0.072 Uiso 1 1 calc R
C60 C 0.6903(8) 0.8584(7) 0.1975(6) 0.031(2) Uani 1 1 d .
C61 C 0.5978(10) 0.9490(9) 0.1980(7) 0.049(3) Uani 1 1 d .
H61 H 0.5886 0.9971 0.2328 0.059 Uiso 1 1 calc R
C62 C 0.5204(11) 0.9700(9) 0.1494(8) 0.059(3) Uani 1 1 d .
H62 H 0.4599 1.0318 0.1509 0.071 Uiso 1 1 calc R
C63 C 0.5319(10) 0.8993(10) 0.0979(8) 0.060(4) Uani 1 1 d .
H63 H 0.4782 0.9120 0.0659 0.072 Uiso 1 1 calc R
C64 C 0.6244(10) 0.8091(9) 0.0943(7) 0.050(3) Uani 1 1 d .
H64 H 0.6341 0.7622 0.0582 0.060 Uiso 1 1 calc R
C65 C 0.7027(9) 0.7886(8) 0.1448(6) 0.039(3) Uani 1 1 d .
C66 C 0.7913(9) 0.6821(7) 0.1434(6) 0.034(2) Uani 1 1 d .
O7 O 1.1621(6) 0.3810(5) 0.0896(4) 0.0418(18) Uani 1 1 d .
O8 O 0.2290(9) 0.1814(6) 0.1704(5) 0.084(3) Uani 1 1 d .
O9 O 0.5979(17) 0.1340(15) 0.3344(11) 0.081(6) Uani 0.50 1 d P

loop_
_atom_site_aniso_label
_atom_site_aniso_U_11
_atom_site_aniso_U_22
_atom_site_aniso_U_33
_atom_site_aniso_U_23
_atom_site_aniso_U_13
_atom_site_aniso_U_12
Eu1 0.0301(3) 0.0222(3) 0.0219(2) -0.00427(17) -0.00429(18) -0.0107(2)
N1 0.070(9) 0.059(8) 0.084(9) 0.011(7) -0.031(7) -0.018(7)
N2 0.038(6) 0.046(6) 0.047(5) 0.000(4) -0.012(4) -0.020(5)
N3 0.080(10) 0.082(9) 0.072(8) -0.028(7) 0.026(7) -0.047(8)
N4 0.047(6) 0.034(5) 0.038(5) -0.003(4) -0.017(4) -0.012(4)
N5 0.038(5) 0.027(5) 0.037(4) -0.001(4) -0.003(4) -0.014(4)
N6 0.058(8) 0.052(7) 0.096(9) -0.011(7) -0.021(7) 0.000(6)
N7 0.080(9) 0.050(7) 0.048(6) -0.009(5) -0.016(6) -0.007(6)
N8 0.041(6) 0.030(5) 0.045(5) -0.005(4) -0.005(4) -0.016(4)
N9 0.039(7) 0.085(9) 0.085(8) -0.023(7) -0.009(6) -0.027(6)
O1 0.064(5) 0.047(4) 0.020(3) -0.005(3) 0.001(3) -0.039(4)
O2 0.047(4) 0.024(4) 0.029(3) -0.004(3) -0.011(3) -0.017(3)
O3 0.039(5) 0.047(5) 0.040(4) -0.009(3) 0.000(3) -0.017(4)
O4 0.044(5) 0.046(5) 0.036(4) 0.002(3) -0.007(3) -0.018(4)
O5 0.044(4) 0.026(4) 0.030(3) -0.007(3) -0.012(3) -0.011(3)
O6 0.039(4) 0.041(4) 0.034(4) -0.020(3) -0.009(3) -0.006(3)
C1 0.082(11) 0.087(11) 0.046(7) 0.015(7) -0.018(7) -0.050(9)
C2 0.048(8) 0.066(9) 0.056(7) 0.010(6) -0.025(6) -0.023(7)
C3 0.047(7) 0.049(7) 0.045(6) 0.009(5) -0.016(5) -0.028(6)
C4 0.034(7) 0.041(7) 0.069(8) -0.003(6) -0.014(6) -0.010(5)
C5 0.065(10) 0.048(8) 0.087(10) 0.014(7) -0.017(8) -0.024(7)
C6 0.040(7) 0.045(7) 0.037(6) -0.004(5) -0.011(5) -0.017(5)
C7 0.027(6) 0.049(7) 0.040(6) -0.006(5) 0.000(5) -0.017(5)
C8 0.037(6) 0.037(6) 0.035(5) -0.006(4) -0.009(4) -0.020(5)
C9 0.037(6) 0.044(7) 0.036(5) 0.005(5) -0.004(5) -0.020(5)
C10 0.023(6) 0.052(7) 0.048(6) -0.007(5) -0.002(5) -0.015(5)
C11 0.082(11) 0.078(10) 0.037(6) -0.007(6) -0.003(7) -0.045(9)
C12 0.047(8) 0.054(8) 0.057(7) 0.000(6) -0.003(6) -0.020(6)
C13 0.042(7) 0.049(7) 0.040(6) -0.006(5) -0.003(5) -0.025(6)
C14 0.041(8) 0.076(9) 0.042(6) -0.006(6) 0.006(6) -0.014(7)
C15 0.052(9) 0.079(11) 0.080(10) -0.007(8) 0.011(8) -0.013(8)
C16 0.045(7) 0.039(6) 0.036(5) -0.012(5) 0.001(5) -0.028(5)
C17 0.064(9) 0.033(6) 0.049(6) 0.005(5) -0.007(6) -0.027(6)
C18 0.071(9) 0.027(6) 0.060(7) 0.008(5) -0.028(7) -0.021(6)
C19 0.057(8) 0.032(6) 0.058(7) -0.001(5) -0.019(6) -0.009(6)
C20 0.034(6) 0.031(6) 0.040(6) -0.008(5) -0.005(5) -0.003(5)
C21 0.040(6) 0.023(5) 0.021(4) -0.015(4) 0.003(4) -0.008(4)
C22 0.021(5) 0.017(5) 0.039(5) -0.007(4) -0.001(4) 0.000(4)
C23 0.129(14) 0.042(8) 0.092(10) -0.034(7) -0.087(10) 0.014(8)
C24 0.122(15) 0.051(8) 0.115(12) -0.032(8) -0.093(12) 0.003(9)
C25 0.037(6) 0.021(5) 0.046(6) -0.005(4) -0.005(5) -0.009(5)
C26 0.078(9) 0.019(5) 0.049(6) -0.016(5) -0.036(6) 0.001(6)
C27 0.075(9) 0.027(6) 0.052(7) -0.023(5) -0.030(6) 0.005(6)
C28 0.045(7) 0.025(5) 0.035(5) -0.007(4) -0.012(5) -0.009(5)
C29 0.036(6) 0.035(6) 0.035(5) -0.009(4) -0.001(4) -0.015(5)
C30 0.044(7) 0.039(6) 0.031(5) -0.012(5) 0.005(5) -0.013(5)
C31 0.040(6) 0.038(6) 0.033(5) -0.016(5) -0.002(5) -0.016(5)
C32 0.038(6) 0.024(5) 0.039(5) -0.006(4) -0.007(5) -0.013(5)
C33 0.056(9) 0.046(8) 0.080(9) -0.016(7) -0.016(7) -0.010(7)
C34 0.057(8) 0.038(6) 0.053(7) -0.015(5) -0.014(6) -0.016(6)
C35 0.037(6) 0.029(6) 0.045(6) 0.006(5) -0.011(5) -0.015(5)
C36 0.054(8) 0.038(6) 0.043(6) 0.006(5) -0.022(5) -0.025(6)
C37 0.049(8) 0.060(9) 0.076(9) 0.012(7) -0.034(7) -0.020(7)
C38 0.040(6) 0.020(5) 0.042(5) 0.002(4) -0.011(5) -0.013(5)
C39 0.059(8) 0.044(7) 0.035(6) -0.008(5) -0.002(5) -0.023(6)
C40 0.070(10) 0.038(7) 0.068(8) 0.007(6) 0.010(7) -0.027(7)
C41 0.063(8) 0.041(7) 0.069(8) -0.018(6) 0.001(6) -0.037(6)
C42 0.046(7) 0.032(6) 0.049(6) -0.029(5) 0.006(5) -0.016(5)
C43 0.034(6) 0.027(5) 0.038(5) -0.009(4) 0.001(4) -0.014(5)
C44 0.041(7) 0.040(6) 0.039(6) -0.005(5) -0.015(5) -0.020(5)
C45 0.055(9) 0.055(8) 0.053(7) -0.017(6) 0.004(7) -0.001(7)
C46 0.071(10) 0.055(8) 0.042(6) -0.013(6) -0.014(6) -0.023(7)
C47 0.062(9) 0.029(6) 0.046(6) -0.003(5) 0.000(6) -0.015(6)
C48 0.053(9) 0.068(9) 0.059(8) -0.004(6) -0.019(7) -0.018(7)
C49 0.082(12) 0.073(10) 0.042(7) 0.007(6) -0.022(7) -0.020(8)
C50 0.047(7) 0.014(5) 0.036(5) 0.000(4) -0.007(5) -0.007(5)
C51 0.043(7) 0.026(5) 0.044(6) -0.012(4) -0.009(5) -0.013(5)
C52 0.039(6) 0.017(5) 0.044(6) -0.003(4) -0.018(5) -0.008(4)
C53 0.039(7) 0.033(6) 0.040(6) -0.010(5) -0.008(5) -0.010(5)
C54 0.049(7) 0.024(5) 0.037(5) -0.012(4) -0.010(5) -0.012(5)
C55 0.058(10) 0.070(10) 0.103(12) -0.032(9) -0.027(9) -0.026(8)
C56 0.049(8) 0.060(8) 0.066(8) -0.027(6) -0.017(6) -0.024(7)
C57 0.032(6) 0.029(6) 0.045(6) -0.002(5) -0.008(5) 0.000(5)
C58 0.055(8) 0.061(8) 0.051(7) -0.016(6) -0.011(6) -0.029(7)
C59 0.045(8) 0.087(10) 0.054(7) -0.002(7) -0.007(6) -0.034(8)
C60 0.032(6) 0.026(5) 0.035(5) -0.009(4) -0.004(4) -0.011(4)
C61 0.050(8) 0.041(7) 0.058(7) -0.015(6) -0.009(6) -0.014(6)
C62 0.048(8) 0.038(7) 0.077(9) -0.007(6) -0.014(7) 0.000(6)
C63 0.036(7) 0.064(9) 0.082(9) -0.020(7) -0.034(7) -0.004(6)
C64 0.055(8) 0.048(7) 0.053(7) -0.009(6) -0.019(6) -0.020(6)
C65 0.039(7) 0.043(7) 0.033(5) 0.003(5) -0.009(5) -0.015(5)
C66 0.038(6) 0.029(6) 0.030(5) 0.002(4) -0.009(4) -0.009(5)
O7 0.038(5) 0.033(4) 0.047(4) -0.005(3) -0.008(3) -0.006(3)
O8 0.110(9) 0.052(6) 0.055(5) 0.002(4) -0.017(6) 0.001(5)
O9 0.080(15) 0.084(14) 0.069(12) -0.004(10) -0.036(11) -0.011(11)

loop_
_atom_type_symbol
_atom_type_description
_atom_type_scat_dispersion_real
_atom_type_scat_dispersion_imag
_atom_type_scat_source
C C 0.0033 0.0016 'International Tables Vol C Tables 4.2.6.8 and 6.1.1.4'
H H 0.0000 0.0000 'International Tables Vol C Tables 4.2.6.8 and 6.1.1.4'
Eu Eu -0.1578 3.6682 'International Tables Vol C Tables 4.2.6.8 and 6.1.1.4'
N N 0.0061 0.0033 'International Tables Vol C Tables 4.2.6.8 and 6.1.1.4'
O O 0.0106 0.0060 'International Tables Vol C Tables 4.2.6.8 and 6.1.1.4'

loop_
_geom_angle_atom_site_label_1
_geom_angle_atom_site_label_2
_geom_angle_atom_site_label_3
_geom_angle
_geom_angle_site_symmetry_1
_geom_angle_site_symmetry_3
O2 Eu1 O4 90.1(2) 2_765 .
O2 Eu1 O6 75.8(2) 2_765 .
O4 Eu1 O6 86.7(2) . .
O2 Eu1 O7 81.0(2) 2_765 .
O4 Eu1 O7 125.5(2) . .
O6 Eu1 O7 140.2(2) . .
O2 Eu1 O1 115.0(2) 2_765 .
O4 Eu1 O1 145.6(2) . .
O6 Eu1 O1 78.0(2) . .
O7 Eu1 O1 83.3(2) . .
O2 Eu1 O3 83.5(2) 2_765 .
O4 Eu1 O3 53.2(2) . .
O6 Eu1 O3 134.8(2) . .
O7 Eu1 O3 72.4(2) . .
O1 Eu1 O3 146.9(2) . .
O2 Eu1 O5 126.6(2) 2_765 .
O4 Eu1 O5 74.5(2) . .
O6 Eu1 O5 53.0(2) . .
O7 Eu1 O5 148.6(2) . .
O1 Eu1 O5 71.7(2) . .
O3 Eu1 O5 120.6(2) . .
O2 Eu1 N4 157.4(2) 2_765 2_766
O4 Eu1 N4 87.0(3) . 2_766
O6 Eu1 N4 126.3(2) . 2_766
O7 Eu1 N4 82.6(3) . 2_766
O1 Eu1 N4 78.1(2) . 2_766
O3 Eu1 N4 76.9(3) . 2_766
O5 Eu1 N4 74.0(2) . 2_766
O2 Eu1 O2 66.6(2) 2_765 .
O4 Eu1 O2 151.5(2) . .
O6 Eu1 O2 72.2(2) . .
O7 Eu1 O2 69.0(2) . .
O1 Eu1 O2 48.91(19) . .
O3 Eu1 O2 133.9(2) . .
O5 Eu1 O2 105.51(19) . .
N4 Eu1 O2 120.9(2) 2_766 .
O2 Eu1 Eu1 36.15(15) 2_765 2_765
O4 Eu1 Eu1 124.48(17) . 2_765
O6 Eu1 Eu1 70.57(15) . 2_765
O7 Eu1 Eu1 71.54(16) . 2_765
O1 Eu1 Eu1 79.10(14) . 2_765
O3 Eu1 Eu1 112.49(16) . 2_765
O5 Eu1 Eu1 120.07(14) . 2_765
N4 Eu1 Eu1 147.1(2) 2_766 2_765
O2 Eu1 Eu1 30.45(13) . 2_765
C5 N1 C1 113.0(12) . .
C10 N2 C6 117.6(9) . .
C11 N3 C15 115.0(12) . .
C27 N4 C23 115.3(9) . .
C27 N4 Eu1 125.5(7) . 2_766
C23 N4 Eu1 119.2(7) . 2_766
C32 N5 C28 116.3(8) . .
C37 N6 C33 115.4(12) . .
C49 N7 C45 118.6(12) . .
C50 N8 C54 117.3(9) . .
C55 N9 C59 115.1(12) . .
C22 O1 Eu1 102.0(6) . .
C22 O2 Eu1 155.5(6) . 2_765
C22 O2 Eu1 86.5(5) . .
Eu1 O2 Eu1 113.4(2) 2_765 .
C44 O3 Eu1 91.1(6) . .
C44 O4 Eu1 94.1(7) . .
C66 O5 Eu1 92.3(5) . .
C66 O6 Eu1 94.4(6) . .
N1 C1 C2 127.2(13) . .
N1 C1 H1 116.4 . .
C2 C1 H1 116.4 . .
C3 C2 C1 116.9(13) . .
C3 C2 H2 121.5 . .
C1 C2 H2 121.5 . .
C4 C3 C2 117.8(11) . .
C4 C3 C6 120.3(10) . .
C2 C3 C6 121.9(11) . .
C3 C4 C5 119.0(12) . .
C3 C4 H4 120.5 . .
C5 C4 H4 120.5 . .
N1 C5 C4 126.0(13) . .
N1 C5 H5 117.0 . .
C4 C5 H5 117.0 . .
N2 C6 C7 122.4(10) . .
N2 C6 C3 114.1(9) . .
C7 C6 C3 123.6(10) . .
C8 C7 C6 120.2(10) . .
C8 C7 H7 119.9 . .
C6 C7 H7 119.9 . .
C9 C8 C7 118.0(10) . .
C9 C8 C16 119.4(9) . .
C7 C8 C16 122.5(9) . .
C8 C9 C10 119.7(10) . .
C8 C9 H9 120.1 . .
C10 C9 H9 120.1 . .
N2 C10 C9 122.1(10) . .
N2 C10 C13 117.2(9) . .
C9 C10 C13 120.7(10) . .
N3 C11 C12 124.8(13) . .
N3 C11 H11 117.6 . .
C12 C11 H11 117.6 . .
C13 C12 C11 119.1(12) . .
C13 C12 H12 120.5 . .
C11 C12 H12 120.5 . .
C12 C13 C14 117.6(11) . .
C12 C13 C10 123.6(11) . .
C14 C13 C10 118.8(10) . .
C15 C14 C13 118.9(12) . .
C15 C14 H14 120.6 . .
C13 C14 H14 120.6 . .
N3 C15 C14 124.6(14) . .
N3 C15 H15 117.7 . .
C14 C15 H15 117.7 . .
C17 C16 C21 118.8(10) . .
C17 C16 C8 118.8(10) . .
C21 C16 C8 122.3(9) . .
C18 C17 C16 120.2(12) . .
C18 C17 H17 119.9 . .
C16 C17 H17 119.9 . .
C17 C18 C19 121.7(11) . .
C17 C18 H18 119.1 . .
C19 C18 H18 119.1 . .
C20 C19 C18 118.6(10) . .
C20 C19 H19 120.7 . .
C18 C19 H19 120.7 . .
C19 C20 C21 120.2(10) . .
C19 C20 H20 119.9 . .
C21 C20 H20 119.9 . .
C20 C21 C16 120.5(9) . .
C20 C21 C22 116.7(9) . .
C16 C21 C22 122.7(8) . .
O1 C22 O2 121.3(9) . .
O1 C22 C21 118.8(8) . .
O2 C22 C21 119.9(8) . .
N4 C23 C24 123.1(12) . .
N4 C23 H23 118.4 . .
C24 C23 H23 118.4 . .
C23 C24 C25 122.1(12) . .
C23 C24 H24 118.9 . .
C25 C24 H24 118.9 . .
C26 C25 C24 114.6(10) . .
C26 C25 C28 123.8(9) . .
C24 C25 C28 121.6(9) . .
C25 C26 C27 119.4(10) . .
C25 C26 H26 120.3 . .
C27 C26 H26 120.3 . .
N4 C27 C26 125.3(10) . .
N4 C27 H27 117.3 . .
C26 C27 H27 117.3 . .
N5 C28 C29 122.2(9) . .
N5 C28 C25 114.7(8) . .
C29 C28 C25 123.0(9) . .
C28 C29 C30 120.6(10) . .
C28 C29 H29 119.7 . .
C30 C29 H29 119.7 . .
C31 C30 C29 117.3(10) . .
C31 C30 C38 124.7(10) . .
C29 C30 C38 117.6(9) . .
C30 C31 C32 119.1(10) . .
C30 C31 H31 120.5 . .
C32 C31 H31 120.5 . .
N5 C32 C31 124.4(9) . .
N5 C32 C35 115.3(8) . .
C31 C32 C35 120.0(9) . .
N6 C33 C34 124.1(12) . .
N6 C33 H33 118.0 . .
C34 C33 H33 118.0 . .
C35 C34 C33 119.1(11) . .
C35 C34 H34 120.4 . .
C33 C34 H34 120.4 . .
C34 C35 C36 117.6(10) . .
C34 C35 C32 121.1(10) . .
C36 C35 C32 121.1(10) . .
C35 C36 C37 117.3(11) . .
C35 C36 H36 121.3 . .
C37 C36 H36 121.3 . .
N6 C37 C36 126.3(12) . .
N6 C37 H37 116.8 . .
C36 C37 H37 116.8 . .
C39 C38 C43 118.2(9) . .
C39 C38 C30 117.2(9) . .
C43 C38 C30 124.6(9) . .
C38 C39 C40 122.1(10) . .
C38 C39 H39 118.9 . .
C40 C39 H39 118.9 . .
C41 C40 C39 120.1(10) . .
C41 C40 H40 119.9 . .
C39 C40 H40 119.9 . .
C40 C41 C42 118.1(10) . .
C40 C41 H41 120.9 . .
C42 C41 H41 120.9 . .
C43 C42 C41 121.5(9) . .
C43 C42 H42 119.3 . .
C41 C42 H42 119.3 . .
C42 C43 C38 119.7(9) . .
C42 C43 C44 116.6(9) . .
C38 C43 C44 123.4(9) . .
O3 C44 O4 120.2(10) . .
O3 C44 C43 121.4(9) . .
O4 C44 C43 118.4(10) . .
N7 C45 C46 121.8(13) . .
N7 C45 H45 119.1 . .
C46 C45 H45 119.1 . .
C47 C46 C45 120.1(13) . .
C47 C46 H46 120.0 . .
C45 C46 H46 120.0 . .
C48 C47 C46 116.5(11) . .
C48 C47 C50 120.2(11) . .
C46 C47 C50 123.3(12) . .
C47 C48 C49 119.5(13) . .
C47 C48 H48 120.3 . .
C49 C48 H48 120.3 . .
N7 C49 C48 123.4(14) . .
N7 C49 H49 118.3 . .
C48 C49 H49 118.3 . .
N8 C50 C51 123.3(9) . .
N8 C50 C47 114.0(10) . .
C51 C50 C47 122.7(10) . .
C52 C51 C50 121.1(10) . .
C52 C51 H51 119.4 . .
C50 C51 H51 119.4 . .
C51 C52 C53 114.9(9) . .
C51 C52 C60 121.1(10) . .
C53 C52 C60 123.5(9) . .
C54 C53 C52 121.0(10) . .
C54 C53 H53 119.5 . .
C52 C53 H53 119.5 . .
N8 C54 C53 122.2(10) . .
N8 C54 C57 116.2(9) . .
C53 C54 C57 121.5(9) . .
N9 C55 C56 125.6(12) . .
N9 C55 H55 117.2 . .
C56 C55 H55 117.2 . .
C55 C56 C57 119.1(12) . .
C55 C56 H56 120.4 . .
C57 C56 H56 120.4 . .
C56 C57 C58 115.9(11) . .
C56 C57 C54 121.0(10) . .
C58 C57 C54 123.1(10) . .
C59 C58 C57 119.1(11) . .
C59 C58 H58 120.5 . .
C57 C58 H58 120.5 . .
N9 C59 C58 125.1(13) . .
N9 C59 H59 117.4 . .
C58 C59 H59 117.4 . .
C65 C60 C61 117.7(10) . .
C65 C60 C52 124.4(9) . .
C61 C60 C52 117.8(9) . .
C62 C61 C60 122.5(11) . .
C62 C61 H61 118.8 . .
C60 C61 H61 118.8 . .
C61 C62 C63 119.7(11) . .
C61 C62 H62 120.1 . .
C63 C62 H62 120.1 . .
C62 C63 C64 119.4(11) . .
C62 C63 H63 120.3 . .
C64 C63 H63 120.3 . .
C63 C64 C65 120.1(11) . .
C63 C64 H64 120.0 . .
C65 C64 H64 120.0 . .
C60 C65 C64 120.6(10) . .
C60 C65 C66 124.5(9) . .
C64 C65 C66 114.5(10) . .
O5 C66 O6 120.0(9) . .
O5 C66 C65 118.6(9) . .
O6 C66 C65 121.4(9) . .

loop_
_geom_bond_atom_site_label_1
_geom_bond_atom_site_label_2
_geom_bond_distance
_geom_bond_site_symmetry_2
Eu1 O2 2.368(6) 2_765
Eu1 O4 2.406(7) .
Eu1 O6 2.438(7) .
Eu1 O7 2.454(7) .
Eu1 O1 2.458(6) .
Eu1 O3 2.476(7) .
Eu1 O5 2.491(6) .
Eu1 N4 2.580(8) 2_766
Eu1 O2 2.756(6) .
Eu1 Eu1 4.2884(12) 2_765
N1 C5 1.305(17) .
N1 C1 1.332(17) .
N2 C10 1.350(13) .
N2 C6 1.352(13) .
N3 C11 1.328(17) .
N3 C15 1.336(18) .
N4 C27 1.297(13) .
N4 C23 1.320(13) .
N4 Eu1 2.580(8) 2_766
N5 C32 1.323(12) .
N5 C28 1.369(12) .
N6 C37 1.285(16) .
N6 C33 1.338(16) .
N7 C49 1.308(17) .
N7 C45 1.338(17) .
N8 C50 1.330(13) .
N8 C54 1.349(12) .
N9 C55 1.301(16) .
N9 C59 1.317(15) .
O1 C22 1.223(10) .
O2 C22 1.273(11) .
O2 Eu1 2.368(6) 2_765
O3 C44 1.255(12) .
O4 C44 1.268(12) .
O5 C66 1.262(11) .
O6 C66 1.278(11) .
C1 C2 1.384(16) .
C1 H1 0.9300 .
C2 C3 1.381(15) .
C2 H2 0.9300 .
C3 C4 1.363(15) .
C3 C6 1.504(14) .
C4 C5 1.389(16) .
C4 H4 0.9300 .
C5 H5 0.9300 .
C6 C7 1.380(14) .
C7 C8 1.380(13) .
C7 H7 0.9300 .
C8 C9 1.377(13) .
C8 C16 1.490(14) .
C9 C10 1.398(14) .
C9 H9 0.9300 .
C10 C13 1.491(14) .
C11 C12 1.377(16) .
C11 H11 0.9300 .
C12 C13 1.367(15) .
C12 H12 0.9300 .
C13 C14 1.384(15) .
C14 C15 1.372(17) .
C14 H14 0.9300 .
C15 H15 0.9300 .
C16 C17 1.398(14) .
C16 C21 1.401(14) .
C17 C18 1.366(15) .
C17 H17 0.9300 .
C18 C19 1.403(17) .
C18 H18 0.9300 .
C19 C20 1.383(15) .
C19 H19 0.9300 .
C20 C21 1.401(13) .
C20 H20 0.9300 .
C21 C22 1.497(13) .
C23 C24 1.358(15) .
C23 H23 0.9300 .
C24 C25 1.369(15) .
C24 H24 0.9300 .
C25 C26 1.366(13) .
C25 C28 1.481(14) .
C26 C27 1.384(14) .
C26 H26 0.9300 .
C27 H27 0.9300 .
C28 C29 1.379(13) .
C29 C30 1.388(14) .
C29 H29 0.9300 .
C30 C31 1.371(14) .
C30 C38 1.477(13) .
C31 C32 1.400(13) .
C31 H31 0.9300 .
C32 C35 1.507(13) .
C33 C34 1.397(16) .
C33 H33 0.9300 .
C34 C35 1.365(14) .
C34 H34 0.9300 .
C35 C36 1.395(14) .
C36 C37 1.403(16) .
C36 H36 0.9300 .
C37 H37 0.9300 .
C38 C39 1.377(14) .
C38 C43 1.394(13) .
C39 C40 1.389(15) .
C39 H39 0.9300 .
C40 C41 1.370(16) .
C40 H40 0.9300 .
C41 C42 1.406(15) .
C41 H41 0.9300 .
C42 C43 1.380(12) .
C42 H42 0.9300 .
C43 C44 1.502(14) .
C45 C46 1.399(15) .
C45 H45 0.9300 .
C46 C47 1.393(17) .
C46 H46 0.9300 .
C47 C48 1.393(17) .
C47 C50 1.507(14) .
C48 C49 1.394(16) .
C48 H48 0.9300 .
C49 H49 0.9300 .
C50 C51 1.395(14) .
C51 C52 1.393(13) .
C51 H51 0.9300 .
C52 C53 1.403(14) .
C52 C60 1.486(13) .
C53 C54 1.402(14) .
C53 H53 0.9300 .
C54 C57 1.485(15) .
C55 C56 1.375(18) .
C55 H55 0.9300 .
C56 C57 1.383(15) .
C56 H56 0.9300 .
C57 C58 1.388(14) .
C58 C59 1.374(16) .
C58 H58 0.9300 .
C59 H59 0.9300 .
C60 C65 1.381(14) .
C60 C61 1.390(14) .
C61 C62 1.360(16) .
C61 H61 0.9300 .
C62 C63 1.380(16) .
C62 H62 0.9300 .
C63 C64 1.387(15) .
C63 H63 0.9300 .
C64 C65 1.392(15) .
C64 H64 0.9300 .
C65 C66 1.511(14) .

loop_
_geom_torsion_atom_site_label_1
_geom_torsion_atom_site_label_2
_geom_torsion_atom_site_label_3
_geom_torsion_atom_site_label_4
_geom_torsion
_geom_torsion_site_symmetry_1
_geom_torsion_site_symmetry_4
O2 Eu1 O1 C22 -2.3(7) 2_765 .
O4 Eu1 O1 C22 -135.7(6) . .
O6 Eu1 O1 C22 -70.2(6) . .
O7 Eu1 O1 C22 74.5(6) . .
O3 Eu1 O1 C22 116.8(6) . .
O5 Eu1 O1 C22 -124.9(6) . .
N4 Eu1 O1 C22 158.2(7) 2_766 .
O2 Eu1 O1 C22 6.5(5) . .
Eu1 Eu1 O1 C22 2.0(6) 2_765 .
O2 Eu1 O2 C22 165.1(7) 2_765 .
O4 Eu1 O2 C22 127.4(6) . .
O6 Eu1 O2 C22 83.3(5) . .
O7 Eu1 O2 C22 -105.9(6) . .
O1 Eu1 O2 C22 -6.1(5) . .
O3 Eu1 O2 C22 -140.9(5) . .
O5 Eu1 O2 C22 41.5(5) . .
N4 Eu1 O2 C22 -38.9(6) 2_766 .
Eu1 Eu1 O2 C22 165.1(7) 2_765 .
O2 Eu1 O2 Eu1 0.0 2_765 2_765
O4 Eu1 O2 Eu1 -37.8(6) . 2_765
O6 Eu1 O2 Eu1 -81.8(3) . 2_765
O7 Eu1 O2 Eu1 89.0(3) . 2_765
O1 Eu1 O2 Eu1 -171.3(4) . 2_765
O3 Eu1 O2 Eu1 54.0(4) . 2_765
O5 Eu1 O2 Eu1 -123.6(3) . 2_765
N4 Eu1 O2 Eu1 156.0(3) 2_766 2_765
O2 Eu1 O3 C44 -101.6(6) 2_765 .
O4 Eu1 O3 C44 -6.4(6) . .
O6 Eu1 O3 C44 -39.1(7) . .
O7 Eu1 O3 C44 175.9(6) . .
O1 Eu1 O3 C44 131.3(6) . .
O5 Eu1 O3 C44 27.4(7) . .
N4 Eu1 O3 C44 89.6(6) 2_766 .
O2 Eu1 O3 C44 -149.9(5) . .
Eu1 Eu1 O3 C44 -123.6(5) 2_765 .
O2 Eu1 O4 C44 88.1(6) 2_765 .
O6 Eu1 O4 C44 163.8(6) . .
O7 Eu1 O4 C44 9.1(7) . .
O1 Eu1 O4 C44 -133.1(6) . .
O3 Eu1 O4 C44 6.4(5) . .
O5 Eu1 O4 C44 -143.7(6) . .
N4 Eu1 O4 C44 -69.5(6) 2_766 .
O2 Eu1 O4 C44 122.3(6) . .
Eu1 Eu1 O4 C44 100.2(6) 2_765 .
O2 Eu1 O5 C66 -22.7(7) 2_765 .
O4 Eu1 O5 C66 -101.0(6) . .
O6 Eu1 O5 C66 -3.2(6) . .
O7 Eu1 O5 C66 124.4(6) . .
O1 Eu1 O5 C66 85.3(6) . .
O3 Eu1 O5 C66 -128.6(6) . .
N4 Eu1 O5 C66 167.7(6) 2_766 .
O2 Eu1 O5 C66 49.4(6) . .
Eu1 Eu1 O5 C66 20.2(6) 2_765 .
O2 Eu1 O6 C66 167.2(6) 2_765 .
O4 Eu1 O6 C66 76.2(6) . .
O7 Eu1 O6 C66 -136.7(6) . .
O1 Eu1 O6 C66 -72.8(6) . .
O3 Eu1 O6 C66 101.8(6) . .
O5 Eu1 O6 C66 3.2(6) . .
N4 Eu1 O6 C66 -7.6(7) 2_766 .
O2 Eu1 O6 C66 -123.2(6) . .
Eu1 Eu1 O6 C66 -155.4(6) 2_765 .
C5 N1 C1 C2 -1(2) . .
N1 C1 C2 C3 -2(2) . .
C1 C2 C3 C4 2.0(18) . .
C1 C2 C3 C6 -178.2(11) . .
C2 C3 C4 C5 -0.1(18) . .
C6 C3 C4 C5 -180.0(11) . .
C1 N1 C5 C4 3(2) . .
C3 C4 C5 N1 -3(2) . .
C10 N2 C6 C7 -0.4(16) . .
C10 N2 C6 C3 179.3(10) . .
C4 C3 C6 N2 -10.7(16) . .
C2 C3 C6 N2 169.4(11) . .
C4 C3 C6 C7 168.9(11) . .
C2 C3 C6 C7 -10.9(18) . .
N2 C6 C7 C8 -0.7(17) . .
C3 C6 C7 C8 179.7(10) . .
C6 C7 C8 C9 0.5(16) . .
C6 C7 C8 C16 177.2(10) . .
C7 C8 C9 C10 0.6(16) . .
C16 C8 C9 C10 -176.2(10) . .
C6 N2 C10 C9 1.5(16) . .
C6 N2 C10 C13 -178.3(9) . .
C8 C9 C10 N2 -1.7(17) . .
C8 C9 C10 C13 178.2(10) . .
C15 N3 C11 C12 -3(2) . .
N3 C11 C12 C13 0(2) . .
C11 C12 C13 C14 2.0(18) . .
C11 C12 C13 C10 -175.2(11) . .
N2 C10 C13 C12 168.0(11) . .
C9 C10 C13 C12 -11.8(17) . .
N2 C10 C13 C14 -9.2(16) . .
C9 C10 C13 C14 170.9(11) . .
C12 C13 C14 C15 -0.5(19) . .
C10 C13 C14 C15 176.9(12) . .
C11 N3 C15 C14 5(2) . .
C13 C14 C15 N3 -3(2) . .
C9 C8 C16 C17 -47.0(14) . .
C7 C8 C16 C17 136.3(11) . .
C9 C8 C16 C21 129.8(11) . .
C7 C8 C16 C21 -46.8(15) . .
C21 C16 C17 C18 0.1(16) . .
C8 C16 C17 C18 177.1(10) . .
C16 C17 C18 C19 -1.0(18) . .
C17 C18 C19 C20 1.9(18) . .
C18 C19 C20 C21 -1.8(16) . .
C19 C20 C21 C16 0.9(15) . .
C19 C20 C21 C22 176.7(9) . .
C17 C16 C21 C20 -0.1(14) . .
C8 C16 C21 C20 -176.9(9) . .
C17 C16 C21 C22 -175.6(9) . .
C8 C16 C21 C22 7.5(14) . .
Eu1 O1 C22 O2 -12.6(10) . .
Eu1 O1 C22 C21 165.0(7) . .
Eu1 O2 C22 O1 156.4(11) 2_765 .
Eu1 O2 C22 O1 11.0(9) . .
Eu1 O2 C22 C21 -21(2) 2_765 .
Eu1 O2 C22 C21 -166.6(8) . .
C20 C21 C22 O1 -72.7(12) . .
C16 C21 C22 O1 103.1(11) . .
C20 C21 C22 O2 104.9(10) . .
C16 C21 C22 O2 -79.3(12) . .
C27 N4 C23 C24 -2(2) . .
Eu1 N4 C23 C24 176.0(15) 2_766 .
N4 C23 C24 C25 0(3) . .
C23 C24 C25 C26 2(2) . .
C23 C24 C25 C28 -176.4(16) . .
C24 C25 C26 C27 -2.1(19) . .
C28 C25 C26 C27 176.1(12) . .
C23 N4 C27 C26 2(2) . .
Eu1 N4 C27 C26 -176.1(10) 2_766 .
C25 C26 C27 N4 0(2) . .
C32 N5 C28 C29 -0.7(15) . .
C32 N5 C28 C25 -176.1(9) . .
C26 C25 C28 N5 0.7(16) . .
C24 C25 C28 N5 178.9(13) . .
C26 C25 C28 C29 -174.6(11) . .
C24 C25 C28 C29 3.5(19) . .
N5 C28 C29 C30 -1.3(16) . .
C25 C28 C29 C30 173.6(10) . .
C28 C29 C30 C31 3.7(15) . .
C28 C29 C30 C38 -169.7(9) . .
C29 C30 C31 C32 -4.1(15) . .
C38 C30 C31 C32 168.9(10) . .
C28 N5 C32 C31 0.3(15) . .
C28 N5 C32 C35 173.5(9) . .
C30 C31 C32 N5 2.1(16) . .
C30 C31 C32 C35 -170.7(10) . .
C37 N6 C33 C34 0(2) . .
N6 C33 C34 C35 -1(2) . .
C33 C34 C35 C36 2.1(17) . .
C33 C34 C35 C32 -174.4(11) . .
N5 C32 C35 C34 -25.4(15) . .
C31 C32 C35 C34 148.1(11) . .
N5 C32 C35 C36 158.2(10) . .
C31 C32 C35 C36 -28.3(15) . .
C34 C35 C36 C37 -1.4(16) . .
C32 C35 C36 C37 175.1(10) . .
C33 N6 C37 C36 1(2) . .
C35 C36 C37 N6 0(2) . .
C31 C30 C38 C39 -111.7(12) . .
C29 C30 C38 C39 61.1(14) . .
C31 C30 C38 C43 68.2(15) . .
C29 C30 C38 C43 -119.0(11) . .
C43 C38 C39 C40 0.3(17) . .
C30 C38 C39 C40 -179.8(11) . .
C38 C39 C40 C41 2(2) . .
C39 C40 C41 C42 0(2) . .
C40 C41 C42 C43 -3.6(18) . .
C41 C42 C43 C38 5.8(17) . .
C41 C42 C43 C44 179.8(11) . .
C39 C38 C43 C42 -4.1(16) . .
C30 C38 C43 C42 176.0(10) . .
C39 C38 C43 C44 -177.7(10) . .
C30 C38 C43 C44 2.4(17) . .
Eu1 O3 C44 O4 11.4(10) . .
Eu1 O3 C44 C43 -166.3(8) . .
Eu1 O4 C44 O3 -11.8(10) . .
Eu1 O4 C44 C43 166.0(8) . .
C42 C43 C44 O3 -48.9(14) . .
C38 C43 C44 O3 124.9(11) . .
C42 C43 C44 O4 133.4(10) . .
C38 C43 C44 O4 -52.9(15) . .
C49 N7 C45 C46 4.6(19) . .
N7 C45 C46 C47 -2.5(19) . .
C45 C46 C47 C48 -1.8(17) . .
C45 C46 C47 C50 177.9(10) . .
C46 C47 C48 C49 3.8(18) . .
C50 C47 C48 C49 -175.8(11) . .
C45 N7 C49 C48 -2(2) . .
C47 C48 C49 N7 -2(2) . .
C54 N8 C50 C51 -0.3(14) . .
C54 N8 C50 C47 -179.5(8) . .
C48 C47 C50 N8 -6.7(14) . .
C46 C47 C50 N8 173.6(10) . .
C48 C47 C50 C51 174.1(10) . .
C46 C47 C50 C51 -5.6(16) . .
N8 C50 C51 C52 1.4(15) . .
C47 C50 C51 C52 -179.5(9) . .
C50 C51 C52 C53 0.2(13) . .
C50 C51 C52 C60 -172.6(9) . .
C51 C52 C53 C54 -2.6(14) . .
C60 C52 C53 C54 170.0(9) . .
C50 N8 C54 C53 -2.3(14) . .
C50 N8 C54 C57 176.1(8) . .
C52 C53 C54 N8 3.9(15) . .
C52 C53 C54 C57 -174.4(9) . .
C59 N9 C55 C56 1(2) . .
N9 C55 C56 C57 -3(2) . .
C55 C56 C57 C58 3.8(18) . .
C55 C56 C57 C54 -175.4(11) . .
N8 C54 C57 C56 -24.6(15) . .
C53 C54 C57 C56 153.7(11) . .
N8 C54 C57 C58 156.3(10) . .
C53 C54 C57 C58 -25.3(15) . .
C56 C57 C58 C59 -2.8(17) . .
C54 C57 C58 C59 176.4(11) . .
C55 N9 C59 C58 0(2) . .
C57 C58 C59 N9 1(2) . .
C51 C52 C60 C65 -128.3(11) . .
C53 C52 C60 C65 59.5(14) . .
C51 C52 C60 C61 55.3(13) . .
C53 C52 C60 C61 -116.9(11) . .
C65 C60 C61 C62 0.5(18) . .
C52 C60 C61 C62 177.1(11) . .
C60 C61 C62 C63 1(2) . .
C61 C62 C63 C64 -2(2) . .
C62 C63 C64 C65 2(2) . .
C61 C60 C65 C64 -0.2(16) . .
C52 C60 C65 C64 -176.6(10) . .
C61 C60 C65 C66 -173.0(10) . .
C52 C60 C65 C66 10.6(17) . .
C63 C64 C65 C60 -1.3(18) . .
C63 C64 C65 C66 172.2(11) . .
Eu1 O5 C66 O6 5.7(10) . .
Eu1 O5 C66 C65 -174.1(9) . .
Eu1 O6 C66 O5 -5.8(10) . .
Eu1 O6 C66 C65 173.9(9) . .
C60 C65 C66 O5 20.8(16) . .
C64 C65 C66 O5 -152.4(10) . .
C60 C65 C66 O6 -159.0(10) . .
C64 C65 C66 O6 27.8(15) . .
